data_2240355
loop_
_publ_author_name
'Li, Zhengyi'
'Liu, Rong'
'Zhu, Meilan'
'Chen, Liang'
'Sun, Xiaoqiang'

_publ_section_title
;
 Crystal structure of azilsartan methyl ester ethyl acetate hemisolvate
;
_journal_coeditor_code HB7346
_journal_issue 2
_journal_name_full 'Acta Crystallographica Section E'
_journal_page_first o84
_journal_page_last o85
_journal_paper_doi 10.1107/S2056989014028023
_journal_volume 71
_journal_year 2015
_chemical_formula_iupac 'C26 H22 N4 O5, 0.5C4 H8 O2'
_chemical_formula_moiety 'C26 H22 N4 O5, 0.5(C4 H8 O2)'
_chemical_formula_sum 'C28 H26 N4 O6'
_chemical_formula_weight 514.53
_chemical_name_systematic
;Methyl
2-ethoxy-1-{4-[2-(5-oxo-4,5-dihydro-1,2,4-oxadiazol-3-yl)phenyl]benzyl}-1<i>H</i>-1,3-benzodiazole-7-carboxylate ethyl acetate hemisolvate
;
_space_group_IT_number 2
_symmetry_cell_setting triclinic
_symmetry_space_group_name_Hall '-P 1'
_symmetry_space_group_name_H-M 'P -1'
_atom_sites_solution_hydrogens geom
_atom_sites_solution_primary direct
_atom_sites_solution_secondary difmap
_audit_creation_method SHELXL-97
_cell_angle_alpha 95.459(11)
_cell_angle_beta 106.226(11)
_cell_angle_gamma 116.524(8)
_cell_formula_units_Z 4
_cell_length_a 13.662(5)
_cell_length_b 14.928(6)
_cell_length_c 15.356(10)
_cell_measurement_reflns_used 5677
_cell_measurement_temperature 293(2)
_cell_measurement_theta_max 28.30
_cell_measurement_theta_min 2.37
_cell_volume 2601(2)
_computing_cell_refinement
;
SAINT (Bruker, 2009)
;
_computing_data_collection
;
APEX2 (Bruker, 2009)
;
_computing_data_reduction
;
SAINT (Bruker, 2009)
;
_computing_molecular_graphics
;
SHELXTL (Sheldrick, 2008)
;
_computing_publication_material
;
SHELXTL (Sheldrick, 2008)
;
_computing_structure_refinement
;
SHELXTL (Sheldrick, 2008)
;
_computing_structure_solution
;
SHELXTL (Sheldrick, 2008)
;
_diffrn_ambient_temperature 293(2)
_diffrn_measured_fraction_theta_full 0.985
_diffrn_measured_fraction_theta_max 0.985
_diffrn_measurement_device_type 'Bruker APEXII CCD'
_diffrn_measurement_method 'phi and omega scans'
_diffrn_radiation_monochromator graphite
_diffrn_radiation_source 'fine-focus sealed tube'
_diffrn_radiation_type MoK\a
_diffrn_radiation_wavelength 0.71073
_diffrn_reflns_av_R_equivalents 0.0297
_diffrn_reflns_av_sigmaI/netI 0.0583
_diffrn_reflns_limit_h_max 16
_diffrn_reflns_limit_h_min -16
_diffrn_reflns_limit_k_max 17
_diffrn_reflns_limit_k_min -12
_diffrn_reflns_limit_l_max 18
_diffrn_reflns_limit_l_min -16
_diffrn_reflns_number 14182
_diffrn_reflns_theta_full 25.00
_diffrn_reflns_theta_max 25.00
_diffrn_reflns_theta_min 1.43
_exptl_absorpt_coefficient_mu 0.094
_exptl_absorpt_correction_T_max 0.9833
_exptl_absorpt_correction_T_min 0.9769
_exptl_absorpt_correction_type multi-scan
_exptl_absorpt_process_details
;
(SADABS; Bruker, 2009)
;
_exptl_crystal_colour COLORLESS
_exptl_crystal_density_diffrn 1.314
_exptl_crystal_density_method 'not measured'
_exptl_crystal_description BLOCK
_exptl_crystal_F_000 1080
_exptl_crystal_size_max 0.25
_exptl_crystal_size_mid 0.20
_exptl_crystal_size_min 0.18
_refine_diff_density_max 0.554
_refine_diff_density_min -0.275
_refine_ls_extinction_method none
_refine_ls_goodness_of_fit_ref 1.006
_refine_ls_hydrogen_treatment mixed
_refine_ls_matrix_type full
_refine_ls_number_parameters 699
_refine_ls_number_reflns 9024
_refine_ls_number_restraints 0
_refine_ls_restrained_S_all 1.006
_refine_ls_R_factor_all 0.0923
_refine_ls_R_factor_gt 0.0640
_refine_ls_shift/su_max 0.001
_refine_ls_shift/su_mean 0.000
_refine_ls_structure_factor_coef Fsqd
_refine_ls_weighting_details 'calc w=1/[\s^2^(Fo^2^)+(0.1569P)^2^+0.1800P] where P=(Fo^2^+2Fc^2^)/3'
_refine_ls_weighting_scheme calc
_refine_ls_wR_factor_gt 0.1923
_refine_ls_wR_factor_ref 0.2214
_reflns_number_gt 6365
_reflns_number_total 9024
_reflns_threshold_expression I>2\s(I)
_cod_data_source_file hb7346sup1.cif
_cod_data_source_block I
_cod_database_code 2240355
_cod_database_fobs_code 2240355

loop_
_symmetry_equiv_pos_as_xyz
'x, y, z'
'-x, -y, -z'

loop_
_atom_site_type_symbol
_atom_site_label
_atom_site_fract_x
_atom_site_fract_y
_atom_site_fract_z
_atom_site_U_iso_or_equiv
_atom_site_adp_type
_atom_site_calc_flag
_atom_site_refinement_flags
_atom_site_occupancy
_atom_site_symmetry_multiplicity
N N4 -0.00150(17) 0.67033(16) 0.44581(13) 0.0415(5) Uani d . 1 1
C C32 -0.0207(2) 0.57119(19) 0.41187(14) 0.0369(5) Uani d . 1 1
C C33 0.08424(19) 0.57566(18) 0.41020(14) 0.0364(5) Uani d . 1 1
N N3 0.16847(17) 0.68218(15) 0.44370(13) 0.0385(5) Uani d . 1 1
O O8 0.17051(17) 0.83549(14) 0.48946(14) 0.0570(5) Uani d . 1 1
C C28 0.0874(2) 0.48615(19) 0.37778(15) 0.0395(6) Uani d . 1 1
C C31 -0.1238(2) 0.4749(2) 0.38319(16) 0.0435(6) Uani d . 1 1
H H31 -0.1924 0.4704 0.3874 0.052 Uiso calc R 1 1
N N7 0.49747(19) 1.00469(17) 0.19708(15) 0.0473(6) Uani d . 1 1
O O7 0.18151(18) 0.41080(18) 0.31586(14) 0.0672(6) Uani d . 1 1
C C42 0.2215(2) 0.7413(2) 0.18920(16) 0.0443(6) Uani d . 1 1
H H42 0.1596 0.7347 0.1391 0.053 Uiso calc R 1 1
C C37 0.2891(2) 0.7362(2) 0.44727(16) 0.0428(6) Uani d . 1 1
H H37A 0.3301 0.7020 0.4770 0.051 Uiso calc R 1 1
H H37B 0.3280 0.8065 0.4859 0.051 Uiso calc R 1 1
C C43 0.2089(2) 0.7316(2) 0.27565(17) 0.0438(6) Uani d . 1 1
H H43 0.1387 0.7191 0.2824 0.053 Uiso calc R 1 1
C C48 0.4438(3) 0.8462(3) -0.0169(2) 0.0594(8) Uani d . 1 1
H H48 0.5087 0.8993 -0.0237 0.071 Uiso calc R 1 1
N N8 0.6348(2) 0.9740(3) 0.1776(2) 0.0751(8) Uani d . 1 1
C C38 0.29870(19) 0.74027(18) 0.35088(15) 0.0376(5) Uani d . 1 1
C C51 0.6010(2) 1.0861(3) 0.2611(2) 0.0578(8) Uani d . 1 1
C C30 -0.1222(2) 0.3874(2) 0.34885(16) 0.0452(6) Uani d . 1 1
H H30 -0.1916 0.3241 0.3266 0.054 Uiso calc R 1 1
C C47 0.3581(3) 0.7671(3) -0.0945(2) 0.0671(9) Uani d . 1 1
H H47 0.3653 0.7662 -0.1530 0.081 Uiso calc R 1 1
C C41 0.3261(2) 0.76074(19) 0.17754(16) 0.0420(6) Uani d . 1 1
O O9 0.61870(19) 1.16176(18) 0.31497(16) 0.0799(8) Uani d . 1 1
C C34 0.1098(2) 0.73142(19) 0.46168(16) 0.0410(6) Uani d . 1 1
O O6 0.29152(18) 0.54126(19) 0.44628(16) 0.0711(6) Uani d . 1 1
C C49 0.4348(2) 0.8478(2) 0.07188(18) 0.0464(6) Uani d . 1 1
C C52 0.1984(2) 0.4840(2) 0.38488(18) 0.0459(6) Uani d . 1 1
C C50 0.5237(2) 0.9410(2) 0.15017(18) 0.0494(7) Uani d . 1 1
C C44 0.3379(2) 0.7675(2) 0.08353(17) 0.0448(6) Uani d . 1 1
C C40 0.4155(2) 0.7680(2) 0.25316(18) 0.0497(7) Uani d . 1 1
H H40 0.4858 0.7804 0.2467 0.060 Uiso calc R 1 1
O O10 0.68645(17) 1.0687(2) 0.25039(17) 0.0800(7) Uani d . 1 1
C C39 0.4018(2) 0.7572(2) 0.33852(17) 0.0478(6) Uani d . 1 1
H H39 0.4626 0.7614 0.3881 0.057 Uiso calc R 1 1
C C29 -0.0186(2) 0.3911(2) 0.34652(16) 0.0463(6) Uani d . 1 1
H H29 -0.0198 0.3304 0.3241 0.056 Uiso calc R 1 1
C C45 0.2510(3) 0.6889(2) 0.00359(18) 0.0566(7) Uani d . 1 1
H H45 0.1853 0.6356 0.0093 0.068 Uiso calc R 1 1
C C27 0.2871(3) 0.4091(3) 0.3154(3) 0.0810(11) Uani d . 1 1
H H27A 0.3425 0.4753 0.3115 0.121 Uiso calc R 1 1
H H27B 0.2674 0.3564 0.2624 0.121 Uiso calc R 1 1
H H27C 0.3210 0.3945 0.3721 0.121 Uiso calc R 1 1
C C46 0.2609(3) 0.6887(3) -0.0840(2) 0.0695(9) Uani d . 1 1
H H46 0.2018 0.6357 -0.1360 0.083 Uiso calc R 1 1
C C36 0.1841(5) 1.0009(3) 0.5278(4) 0.1106(17) Uani d . 1 1
H H36A 0.2514 1.0233 0.5836 0.166 Uiso calc R 1 1
H H36B 0.1417 1.0355 0.5371 0.166 Uiso calc R 1 1
H H36C 0.2093 1.0174 0.4761 0.166 Uiso calc R 1 1
C C35 0.1068(3) 0.8872(2) 0.5069(3) 0.0742(10) Uani d . 1 1
H H35A 0.0828 0.8698 0.5596 0.089 Uiso calc R 1 1
H H35B 0.0369 0.8646 0.4522 0.089 Uiso calc R 1 1
C C6 -0.2024(2) 0.0933(2) 1.01931(18) 0.0485(6) Uani d . 1 1
H H6A -0.2768 0.0794 1.0165 0.058 Uiso calc R 1 1
C C4 0.0015(3) 0.1616(2) 1.10673(19) 0.0530(7) Uani d . 1 1
H H4 0.0630 0.1938 1.1644 0.064 Uiso calc R 1 1
N N2 -0.26434(18) 0.01972(18) 0.84744(14) 0.0486(5) Uani d . 1 1
C C8 -0.0689(2) 0.08916(19) 0.94074(16) 0.0406(6) Uani d . 1 1
C C13 0.0667(2) 0.1405(2) 0.77654(16) 0.0435(6) Uani d . 1 1
N N5 0.1701(2) 0.28881(17) 0.50981(15) 0.0489(6) Uani d . 1 1
C C2 0.1521(2) 0.1676(2) 1.04685(18) 0.0517(7) Uani d . 1 1
N N1 -0.08666(17) 0.05155(17) 0.84652(14) 0.0442(5) Uani d . 1 1
O O3 -0.24105(17) -0.0311(2) 0.70583(13) 0.0698(7) Uani d . 1 1
C C23 0.4272(2) 0.5237(2) 0.6411(2) 0.0602(8) Uani d . 1 1
H H23 0.4493 0.5274 0.5889 0.072 Uiso calc R 1 1
C C7 -0.1820(2) 0.06830(19) 0.93793(17) 0.0409(6) Uani d . 1 1
C C19 0.3071(2) 0.4216(2) 0.72559(18) 0.0483(6) Uani d . 1 1
C C20 0.3596(3) 0.5141(3) 0.7955(2) 0.0615(8) Uani d . 1 1
H H20 0.3371 0.5124 0.8474 0.074 Uiso calc R 1 1
O O2 0.17589(17) 0.1522(2) 0.97154(14) 0.0765(7) Uani d . 1 1
O O4 0.2578(2) 0.22670(19) 0.44503(18) 0.0806(7) Uani d . 1 1
C C10 -0.3664(3) -0.0870(3) 0.6532(2) 0.0675(9) Uani d . 1 1
H H10A -0.4086 -0.1139 0.6945 0.081 Uiso calc R 1 1
H H10B -0.3860 -0.1448 0.6042 0.081 Uiso calc R 1 1
C C17 0.1361(2) 0.3196(2) 0.77355(18) 0.0493(6) Uani d . 1 1
H H17 0.1300 0.3789 0.7849 0.059 Uiso calc R 1 1
C C18 0.0615(2) 0.2311(2) 0.79280(17) 0.0464(6) Uani d . 1 1
H H18 0.0067 0.2322 0.8171 0.056 Uiso calc R 1 1
C C16 0.2204(2) 0.3224(2) 0.73761(16) 0.0458(6) Uani d . 1 1
C C26 0.1515(3) 0.2183(2) 0.4336(2) 0.0660(9) Uani d . 1 1
O O5 0.0632(2) 0.1582(2) 0.36806(18) 0.0934(9) Uani d . 1 1
C C24 0.3419(2) 0.4284(2) 0.64672(19) 0.0492(6) Uani d . 1 1
C C3 0.0267(2) 0.13857(19) 1.02678(17) 0.0431(6) Uani d . 1 1
C C9 -0.2031(2) 0.0113(2) 0.79755(17) 0.0475(6) Uani d . 1 1
C C14 0.1498(2) 0.1413(2) 0.73955(19) 0.0513(7) Uani d . 1 1
H H14 0.1548 0.0815 0.7278 0.062 Uiso calc R 1 1
C C11 -0.3998(3) -0.0156(3) 0.6118(3) 0.0865(11) Uani d . 1 1
H H11A -0.3826 0.0401 0.6609 0.130 Uiso calc R 1 1
H H11B -0.4822 -0.0521 0.5752 0.130 Uiso calc R 1 1
H H11C -0.3563 0.0119 0.5723 0.130 Uiso calc R 1 1
C C12 -0.0084(2) 0.0423(2) 0.80109(18) 0.0468(6) Uani d . 1 1
H H12A -0.0559 -0.0134 0.7441 0.056 Uiso calc R 1 1
H H12B 0.0429 0.0233 0.8426 0.056 Uiso calc R 1 1
C C25 0.2861(2) 0.3394(2) 0.56306(19) 0.0495(6) Uani d . 1 1
C C5 -0.1081(3) 0.1391(2) 1.10392(19) 0.0549(7) Uani d . 1 1
H H5 -0.1195 0.1547 1.1591 0.066 Uiso calc R 1 1
N N6 0.3451(2) 0.3062(2) 0.5304(2) 0.0703(7) Uani d . 1 1
C C15 0.2251(2) 0.2304(2) 0.7201(2) 0.0537(7) Uani d . 1 1
H H15 0.2792 0.2291 0.6952 0.064 Uiso calc R 1 1
O O1 0.2246(2) 0.1998(3) 1.12383(17) 0.1087(11) Uani d . 1 1
C C21 0.4437(3) 0.6082(3) 0.7900(3) 0.0750(10) Uani d . 1 1
H H21 0.4763 0.6679 0.8375 0.090 Uiso calc R 1 1
C C1 0.2946(3) 0.1770(3) 0.9835(3) 0.0774(10) Uani d . 1 1
H H1A 0.3383 0.2472 0.9805 0.116 Uiso calc R 1 1
H H1B 0.2935 0.1310 0.9346 0.116 Uiso calc R 1 1
H H1C 0.3311 0.1693 1.0434 0.116 Uiso calc R 1 1
C C22 0.4786(3) 0.6127(3) 0.7140(3) 0.0754(10) Uani d . 1 1
H H22 0.5364 0.6751 0.7111 0.091 Uiso calc R 1 1
O O12 0.7580(4) 0.5278(3) 0.8989(2) 0.1270(12) Uani d . 1 1
O O11 0.9139(5) 0.5926(4) 1.0263(3) 0.177(2) Uani d . 1 1
C C55 0.8719(6) 0.5628(3) 0.9449(3) 0.1081(17) Uani d . 1 1
C C56 0.9303(4) 0.5469(4) 0.8823(4) 0.1221(18) Uani d . 1 1
H H56A 0.9792 0.6121 0.8723 0.183 Uiso calc R 1 1
H H56B 0.8722 0.5002 0.8233 0.183 Uiso calc R 1 1
H H56C 0.9777 0.5180 0.9106 0.183 Uiso calc R 1 1
C C53 0.5742(6) 0.4463(7) 0.9154(5) 0.155(3) Uani d . 1 1
H H53A 0.5438 0.4311 0.8481 0.233 Uiso calc R 1 1
H H53B 0.5218 0.4571 0.9398 0.233 Uiso calc R 1 1
H H53C 0.5814 0.3892 0.9340 0.233 Uiso calc R 1 1
C C54 0.6848(8) 0.5360(6) 0.9508(5) 0.173(3) Uani d . 1 1
H H54A 0.7225 0.5442 1.0170 0.207 Uiso calc R 1 1
H H54B 0.6761 0.5963 0.9440 0.207 Uiso calc R 1 1
H H5A 0.109(3) 0.300(2) 0.523(2) 0.056(8) Uiso d . 1 1
H H7 0.428(3) 1.002(3) 0.187(2) 0.077(11) Uiso d . 1 1

loop_
_atom_site_aniso_label
_atom_site_aniso_U_11
_atom_site_aniso_U_22
_atom_site_aniso_U_33
_atom_site_aniso_U_12
_atom_site_aniso_U_13
_atom_site_aniso_U_23
N4 0.0429(11) 0.0436(12) 0.0375(10) 0.0196(10) 0.0170(9) 0.0104(9)
C32 0.0370(12) 0.0442(14) 0.0270(10) 0.0173(11) 0.0119(9) 0.0113(9)
C33 0.0349(12) 0.0399(13) 0.0249(10) 0.0112(10) 0.0105(9) 0.0079(9)
N3 0.0388(10) 0.0372(11) 0.0351(10) 0.0133(9) 0.0161(8) 0.0105(8)
O8 0.0601(11) 0.0383(10) 0.0667(12) 0.0179(9) 0.0269(10) 0.0105(9)
C28 0.0426(13) 0.0478(14) 0.0285(11) 0.0216(11) 0.0146(10) 0.0106(10)
C31 0.0325(12) 0.0511(16) 0.0357(11) 0.0123(11) 0.0112(9) 0.0112(11)
N7 0.0376(12) 0.0498(13) 0.0492(12) 0.0155(10) 0.0188(10) 0.0125(10)
O7 0.0651(12) 0.0872(16) 0.0610(12) 0.0477(12) 0.0256(10) 0.0071(11)
C42 0.0390(13) 0.0466(14) 0.0389(12) 0.0161(11) 0.0103(10) 0.0139(11)
C37 0.0346(12) 0.0436(14) 0.0382(12) 0.0106(11) 0.0120(10) 0.0096(10)
C43 0.0335(12) 0.0492(15) 0.0442(13) 0.0156(11) 0.0147(10) 0.0158(11)
C48 0.0737(19) 0.083(2) 0.0556(16) 0.0522(18) 0.0419(15) 0.0360(16)
N8 0.0481(14) 0.094(2) 0.0837(18) 0.0316(15) 0.0321(13) 0.0201(16)
C38 0.0341(12) 0.0331(12) 0.0367(11) 0.0103(10) 0.0116(9) 0.0081(9)
C51 0.0402(14) 0.0634(19) 0.0542(16) 0.0102(14) 0.0198(12) 0.0218(15)
C30 0.0388(13) 0.0422(14) 0.0365(12) 0.0087(11) 0.0094(10) 0.0056(10)
C47 0.104(2) 0.085(2) 0.0452(16) 0.064(2) 0.0411(17) 0.0250(16)
C41 0.0470(14) 0.0376(13) 0.0414(12) 0.0184(11) 0.0192(11) 0.0136(10)
O9 0.0623(14) 0.0657(15) 0.0689(14) 0.0020(11) 0.0222(11) -0.0045(12)
C34 0.0468(14) 0.0383(13) 0.0331(11) 0.0172(11) 0.0145(10) 0.0093(10)
O6 0.0507(12) 0.0819(16) 0.0742(14) 0.0383(12) 0.0080(11) 0.0090(12)
C49 0.0532(15) 0.0574(16) 0.0476(14) 0.0356(13) 0.0277(12) 0.0212(12)
C52 0.0474(15) 0.0520(15) 0.0438(13) 0.0271(13) 0.0179(12) 0.0180(12)
C50 0.0459(14) 0.0658(18) 0.0513(14) 0.0302(13) 0.0284(12) 0.0306(13)
C44 0.0561(15) 0.0480(15) 0.0413(13) 0.0305(13) 0.0230(11) 0.0172(11)
C40 0.0442(14) 0.0674(18) 0.0489(14) 0.0315(13) 0.0232(12) 0.0240(13)
O10 0.0391(11) 0.0911(17) 0.0845(16) 0.0140(11) 0.0207(11) 0.0165(13)
C39 0.0394(13) 0.0599(17) 0.0413(13) 0.0225(12) 0.0133(10) 0.0167(12)
C29 0.0507(14) 0.0424(14) 0.0356(12) 0.0166(12) 0.0142(11) 0.0041(10)
C45 0.0722(19) 0.0518(17) 0.0434(14) 0.0287(15) 0.0201(13) 0.0149(12)
C27 0.077(2) 0.112(3) 0.083(2) 0.064(2) 0.0418(19) 0.019(2)
C46 0.102(3) 0.065(2) 0.0442(15) 0.0459(19) 0.0233(15) 0.0082(14)
C36 0.149(4) 0.055(2) 0.148(4) 0.045(2) 0.091(4) 0.024(2)
C35 0.090(2) 0.0496(18) 0.095(2) 0.0353(17) 0.050(2) 0.0159(17)
C6 0.0527(15) 0.0542(16) 0.0526(15) 0.0314(13) 0.0281(12) 0.0185(12)
C4 0.0603(17) 0.0525(16) 0.0419(13) 0.0269(14) 0.0165(12) 0.0059(12)
N2 0.0444(12) 0.0584(14) 0.0462(12) 0.0263(11) 0.0188(9) 0.0145(10)
C8 0.0462(13) 0.0383(13) 0.0439(13) 0.0229(11) 0.0213(11) 0.0130(10)
C13 0.0476(14) 0.0560(16) 0.0361(12) 0.0314(12) 0.0168(10) 0.0151(11)
N5 0.0532(13) 0.0457(13) 0.0501(12) 0.0236(11) 0.0251(11) 0.0060(10)
C2 0.0480(15) 0.0460(15) 0.0494(15) 0.0205(13) 0.0099(12) 0.0015(12)
N1 0.0410(11) 0.0545(13) 0.0408(11) 0.0247(10) 0.0177(9) 0.0129(9)
O3 0.0498(11) 0.1100(18) 0.0404(10) 0.0368(12) 0.0126(8) 0.0065(10)
C23 0.0451(15) 0.0601(18) 0.0777(19) 0.0260(14) 0.0231(14) 0.0257(16)
C7 0.0454(13) 0.0412(13) 0.0443(13) 0.0249(11) 0.0191(11) 0.0187(11)
C19 0.0442(14) 0.0562(16) 0.0476(14) 0.0297(13) 0.0115(11) 0.0160(12)
C20 0.0601(17) 0.066(2) 0.0509(16) 0.0313(16) 0.0114(13) 0.0073(14)
O2 0.0433(11) 0.124(2) 0.0536(11) 0.0380(12) 0.0153(9) 0.0127(12)
O4 0.0998(18) 0.0762(16) 0.0925(17) 0.0526(14) 0.0595(15) 0.0127(13)
C10 0.0561(17) 0.077(2) 0.0543(16) 0.0256(17) 0.0137(14) 0.0107(15)
C17 0.0638(17) 0.0565(16) 0.0459(14) 0.0404(14) 0.0254(12) 0.0171(12)
C18 0.0535(15) 0.0652(17) 0.0416(13) 0.0415(14) 0.0238(11) 0.0201(12)
C16 0.0490(14) 0.0590(16) 0.0368(12) 0.0329(13) 0.0142(11) 0.0152(11)
C26 0.085(2) 0.0547(18) 0.0666(19) 0.0336(17) 0.0434(18) 0.0087(16)
O5 0.1028(19) 0.0788(17) 0.0718(15) 0.0287(15) 0.0355(14) -0.0206(13)
C24 0.0394(13) 0.0524(16) 0.0566(15) 0.0226(12) 0.0185(11) 0.0143(13)
C3 0.0470(14) 0.0386(13) 0.0451(13) 0.0229(11) 0.0157(11) 0.0105(11)
C9 0.0438(14) 0.0573(16) 0.0435(13) 0.0254(13) 0.0177(11) 0.0130(12)
C14 0.0632(17) 0.0549(16) 0.0604(16) 0.0407(14) 0.0342(14) 0.0215(13)
C11 0.065(2) 0.082(3) 0.092(3) 0.0233(19) 0.0231(19) 0.026(2)
C12 0.0454(14) 0.0538(16) 0.0454(13) 0.0269(12) 0.0200(11) 0.0071(12)
C25 0.0497(15) 0.0544(16) 0.0561(15) 0.0286(13) 0.0284(13) 0.0212(13)
C5 0.0701(18) 0.0612(18) 0.0462(14) 0.0372(15) 0.0302(13) 0.0154(13)
N6 0.0742(17) 0.0773(18) 0.0840(18) 0.0489(15) 0.0430(15) 0.0210(15)
C15 0.0577(16) 0.0594(17) 0.0657(17) 0.0365(14) 0.0371(14) 0.0228(14)
O1 0.0606(15) 0.167(3) 0.0615(15) 0.0483(17) 0.0000(12) -0.0188(16)
C21 0.0578(19) 0.056(2) 0.083(2) 0.0224(16) 0.0038(17) -0.0044(17)
C1 0.0463(17) 0.103(3) 0.080(2) 0.0350(18) 0.0241(15) 0.018(2)
C22 0.0520(18) 0.055(2) 0.102(3) 0.0182(15) 0.0180(18) 0.0210(19)
O12 0.140(3) 0.168(4) 0.0779(19) 0.083(3) 0.036(2) 0.029(2)
O11 0.254(5) 0.171(4) 0.086(2) 0.140(4) -0.012(3) -0.009(2)
C55 0.154(5) 0.068(3) 0.065(2) 0.047(3) 0.002(3) 0.015(2)
C56 0.106(4) 0.123(4) 0.113(4) 0.043(3) 0.021(3) 0.053(3)
C53 0.157(6) 0.219(8) 0.154(5) 0.149(6) 0.054(5) 0.034(5)
C54 0.221(8) 0.181(7) 0.127(5) 0.102(7) 0.081(6) 0.015(5)

loop_
_atom_type_symbol
_atom_type_description
_atom_type_scat_dispersion_real
_atom_type_scat_dispersion_imag
_atom_type_scat_source
C C 0.0033 0.0016 'International Tables Vol C Tables 4.2.6.8 and 6.1.1.4'
H H 0.0000 0.0000 'International Tables Vol C Tables 4.2.6.8 and 6.1.1.4'
N N 0.0061 0.0033 'International Tables Vol C Tables 4.2.6.8 and 6.1.1.4'
O O 0.0106 0.0060 'International Tables Vol C Tables 4.2.6.8 and 6.1.1.4'

loop_
_geom_angle_atom_site_label_1
_geom_angle_atom_site_label_2
_geom_angle_atom_site_label_3
_geom_angle
C34 N4 C32 104.0(2)
N4 C32 C31 129.7(2)
N4 C32 C33 110.76(19)
C31 C32 C33 119.5(2)
C28 C33 C32 121.6(2)
C28 C33 N3 134.1(2)
C32 C33 N3 104.3(2)
C34 N3 C33 105.87(19)
C34 N3 C37 123.7(2)
C33 N3 C37 129.9(2)
C34 O8 C35 116.7(2)
C33 C28 C29 117.4(2)
C33 C28 C52 124.0(2)
C29 C28 C52 118.2(2)
C30 C31 C32 119.2(2)
C30 C31 H31 120.4
C32 C31 H31 120.4
C50 N7 C51 108.3(2)
C50 N7 H7 129(2)
C51 N7 H7 122(2)
C52 O7 C27 115.1(2)
C41 C42 C43 120.5(2)
C41 C42 H42 119.7
C43 C42 H42 119.7
N3 C37 C38 113.43(18)
N3 C37 H37A 108.9
C38 C37 H37A 108.9
N3 C37 H37B 108.9
C38 C37 H37B 108.9
H37A C37 H37B 107.7
C38 C43 C42 121.1(2)
C38 C43 H43 119.5
C42 C43 H43 119.5
C47 C48 C49 121.1(3)
C47 C48 H48 119.4
C49 C48 H48 119.4
C50 N8 O10 104.1(3)
C43 C38 C39 118.3(2)
C43 C38 C37 121.8(2)
C39 C38 C37 119.8(2)
O9 C51 O10 124.3(3)
O9 C51 N7 130.4(3)
O10 C51 N7 105.3(3)
C31 C30 C29 121.6(2)
C31 C30 H30 119.2
C29 C30 H30 119.2
C48 C47 C46 119.0(3)
C48 C47 H47 120.5
C46 C47 H47 120.5
C40 C41 C42 118.1(2)
C40 C41 C44 121.5(2)
C42 C41 C44 120.3(2)
N4 C34 O8 127.7(3)
N4 C34 N3 115.0(2)
O8 C34 N3 117.2(2)
C48 C49 C44 120.2(3)
C48 C49 C50 118.1(2)
C44 C49 C50 121.4(2)
O6 C52 O7 123.9(3)
O6 C52 C28 123.6(2)
O7 C52 C28 112.5(2)
N8 C50 N7 112.5(3)
N8 C50 C49 123.6(3)
N7 C50 C49 123.8(2)
C45 C44 C49 117.7(2)
C45 C44 C41 119.2(2)
C49 C44 C41 123.1(2)
C41 C40 C39 121.0(2)
C41 C40 H40 119.5
C39 C40 H40 119.5
C51 O10 N8 109.8(2)
C38 C39 C40 120.9(2)
C38 C39 H39 119.5
C40 C39 H39 119.5
C30 C29 C28 120.6(2)
C30 C29 H29 119.7
C28 C29 H29 119.7
C46 C45 C44 121.4(3)
C46 C45 H45 119.3
C44 C45 H45 119.3
O7 C27 H27A 109.5
O7 C27 H27B 109.5
H27A C27 H27B 109.5
O7 C27 H27C 109.5
H27A C27 H27C 109.5
H27B C27 H27C 109.5
C45 C46 C47 120.5(3)
C45 C46 H46 119.7
C47 C46 H46 119.7
C35 C36 H36A 109.5
C35 C36 H36B 109.5
H36A C36 H36B 109.5
C35 C36 H36C 109.5
H36A C36 H36C 109.5
H36B C36 H36C 109.5
O8 C35 C36 109.0(3)
O8 C35 H35A 109.9
C36 C35 H35A 109.9
O8 C35 H35B 109.9
C36 C35 H35B 109.9
H35A C35 H35B 108.3
C5 C6 C7 118.0(2)
C5 C6 H6A 121.0
C7 C6 H6A 121.0
C5 C4 C3 123.7(3)
C5 C4 H4 118.1
C3 C4 H4 118.1
C9 N2 C7 103.8(2)
C3 C8 N1 136.7(2)
C3 C8 C7 119.5(2)
N1 C8 C7 103.9(2)
C18 C13 C14 117.9(2)
C18 C13 C12 123.8(2)
C14 C13 C12 118.3(2)
C25 N5 C26 108.1(3)
C25 N5 H5A 126.5(16)
C26 N5 H5A 125.4(17)
O1 C2 O2 122.1(3)
O1 C2 C3 124.0(3)
O2 C2 C3 113.9(2)
C9 N1 C8 106.07(19)
C9 N1 C12 121.2(2)
C8 N1 C12 132.5(2)
C9 O3 C10 118.6(2)
C22 C23 C24 120.0(3)
C22 C23 H23 120.0
C24 C23 H23 120.0
N2 C7 C6 127.0(2)
N2 C7 C8 111.1(2)
C6 C7 C8 121.9(2)
C20 C19 C24 116.7(3)
C20 C19 C16 119.8(2)
C24 C19 C16 123.4(2)
C21 C20 C19 122.6(3)
C21 C20 H20 118.7
C19 C20 H20 118.7
C2 O2 C1 118.2(2)
C26 O4 N6 109.2(2)
O3 C10 C11 108.5(3)
O3 C10 H10A 110.0
C11 C10 H10A 110.0
O3 C10 H10B 110.0
C11 C10 H10B 110.0
H10A C10 H10B 108.4
C18 C17 C16 121.8(3)
C18 C17 H17 119.1
C16 C17 H17 119.1
C17 C18 C13 121.2(2)
C17 C18 H18 119.4
C13 C18 H18 119.4
C17 C16 C15 117.1(2)
C17 C16 C19 120.7(3)
C15 C16 C19 122.0(2)
O5 C26 O4 123.2(3)
O5 C26 N5 131.0(3)
O4 C26 N5 105.8(3)
C23 C24 C19 120.7(3)
C23 C24 C25 116.2(2)
C19 C24 C25 122.9(2)
C8 C3 C4 116.5(2)
C8 C3 C2 129.0(2)
C4 C3 C2 114.5(2)
N2 C9 O3 128.1(2)
N2 C9 N1 115.2(2)
O3 C9 N1 116.7(2)
C15 C14 C13 120.9(3)
C15 C14 H14 119.5
C13 C14 H14 119.5
C10 C11 H11A 109.5
C10 C11 H11B 109.5
H11A C11 H11B 109.5
C10 C11 H11C 109.5
H11A C11 H11C 109.5
H11B C11 H11C 109.5
N1 C12 C13 114.3(2)
N1 C12 H12A 108.7
C13 C12 H12A 108.7
N1 C12 H12B 108.7
C13 C12 H12B 108.7
H12A C12 H12B 107.6
N6 C25 N5 112.9(3)
N6 C25 C24 123.1(3)
N5 C25 C24 123.9(2)
C4 C5 C6 120.4(2)
C4 C5 H5 119.8
C6 C5 H5 119.8
C25 N6 O4 104.0(2)
C14 C15 C16 121.0(2)
C14 C15 H15 119.5
C16 C15 H15 119.5
C22 C21 C20 119.8(3)
C22 C21 H21 120.1
C20 C21 H21 120.1
O2 C1 H1A 109.5
O2 C1 H1B 109.5
H1A C1 H1B 109.5
O2 C1 H1C 109.5
H1A C1 H1C 109.5
H1B C1 H1C 109.5
C21 C22 C23 120.2(3)
C21 C22 H22 119.9
C23 C22 H22 119.9
C55 O12 C54 119.6(5)
O11 C55 O12 121.7(6)
O11 C55 C56 125.8(6)
O12 C55 C56 112.1(4)
C55 C56 H56A 109.5
C55 C56 H56B 109.5
H56A C56 H56B 109.5
C55 C56 H56C 109.5
H56A C56 H56C 109.5
H56B C56 H56C 109.5
C54 C53 H53A 109.5
C54 C53 H53B 109.5
H53A C53 H53B 109.5
C54 C53 H53C 109.5
H53A C53 H53C 109.5
H53B C53 H53C 109.5
C53 C54 O12 109.4(6)
C53 C54 H54A 109.8
O12 C54 H54A 109.8
C53 C54 H54B 109.8
O12 C54 H54B 109.8
H54A C54 H54B 108.2

loop_
_geom_bond_atom_site_label_1
_geom_bond_atom_site_label_2
_geom_bond_distance
N4 C34 1.310(3)
N4 C32 1.400(3)
C32 C31 1.404(3)
C32 C33 1.412(3)
C33 C28 1.404(4)
C33 N3 1.413(3)
N3 C34 1.368(3)
N3 C37 1.458(3)
O8 C34 1.345(3)
O8 C35 1.456(4)
C28 C29 1.409(3)
C28 C52 1.505(4)
C31 C30 1.373(4)
C31 H31 0.9300
N7 C50 1.367(4)
N7 C51 1.380(4)
N7 H7 0.90(4)
O7 C52 1.337(3)
O7 C27 1.456(4)
C42 C41 1.393(4)
C42 C43 1.398(3)
C42 H42 0.9300
C37 C38 1.526(3)
C37 H37A 0.9700
C37 H37B 0.9700
C43 C38 1.376(4)
C43 H43 0.9300
C48 C47 1.379(5)
C48 C49 1.402(4)
C48 H48 0.9300
N8 C50 1.288(4)
N8 O10 1.454(4)
C38 C39 1.388(3)
C51 O9 1.219(4)
C51 O10 1.352(4)
C30 C29 1.403(4)
C30 H30 0.9300
C47 C46 1.388(5)
C47 H47 0.9300
C41 C40 1.384(4)
C41 C44 1.504(3)
O6 C52 1.201(3)
C49 C44 1.407(4)
C49 C50 1.487(4)
C44 C45 1.400(4)
C40 C39 1.389(4)
C40 H40 0.9300
C39 H39 0.9300
C29 H29 0.9300
C45 C46 1.388(4)
C45 H45 0.9300
C27 H27A 0.9600
C27 H27B 0.9600
C27 H27C 0.9600
C46 H46 0.9300
C36 C35 1.485(5)
C36 H36A 0.9600
C36 H36B 0.9600
C36 H36C 0.9600
C35 H35A 0.9700
C35 H35B 0.9700
C6 C5 1.387(4)
C6 C7 1.406(4)
C6 H6A 0.9300
C4 C5 1.367(4)
C4 C3 1.416(4)
C4 H4 0.9300
N2 C9 1.318(3)
N2 C7 1.389(3)
C8 C3 1.408(4)
C8 N1 1.412(3)
C8 C7 1.420(3)
C13 C18 1.388(4)
C13 C14 1.400(3)
C13 C12 1.524(4)
N5 C25 1.357(4)
N5 C26 1.380(4)
N5 H5A 1.00(3)
C2 O1 1.193(3)
C2 O2 1.313(3)
C2 C3 1.495(4)
N1 C9 1.359(3)
N1 C12 1.476(3)
O3 C9 1.335(3)
O3 C10 1.450(4)
C23 C22 1.399(5)
C23 C24 1.411(4)
C23 H23 0.9300
C19 C20 1.407(4)
C19 C24 1.416(4)
C19 C16 1.496(4)
C20 C21 1.392(5)
C20 H20 0.9300
O2 C1 1.445(4)
O4 C26 1.359(4)
O4 N6 1.454(4)
C10 C11 1.465(6)
C10 H10A 0.9700
C10 H10B 0.9700
C17 C18 1.383(4)
C17 C16 1.396(4)
C17 H17 0.9300
C18 H18 0.9300
C16 C15 1.407(4)
C26 O5 1.206(4)
C24 C25 1.490(4)
C14 C15 1.394(4)
C14 H14 0.9300
C11 H11A 0.9600
C11 H11B 0.9600
C11 H11C 0.9600
C12 H12A 0.9700
C12 H12B 0.9700
C25 N6 1.298(4)
C5 H5 0.9300
C15 H15 0.9300
C21 C22 1.373(5)
C21 H21 0.9300
C1 H1A 0.9600
C1 H1B 0.9600
C1 H1C 0.9600
C22 H22 0.9300
O12 C55 1.336(6)
O12 C54 1.478(8)
O11 C55 1.164(5)
C55 C56 1.474(8)
C56 H56A 0.9600
C56 H56B 0.9600
C56 H56C 0.9600
C53 C54 1.403(9)
C53 H53A 0.9600
C53 H53B 0.9600
C53 H53C 0.9600
C54 H54A 0.9700
C54 H54B 0.9700

loop_
_geom_hbond_atom_site_label_D
_geom_hbond_atom_site_label_H
_geom_hbond_atom_site_label_A
_geom_hbond_site_symmetry_A
_geom_hbond_distance_DH
_geom_hbond_distance_HA
_geom_hbond_distance_DA
_geom_hbond_angle_DHA
N5 H5A N4 2_566 1.01 1.85 2.862(3) 176
N7 H7 N2 2_566 0.90 2.01 2.905(3) 173
C12 H12A O5 2_556 0.97 2.58 3.421(4) 145
C30 H30 O9 1_445 0.93 2.58 3.484(3) 163

loop_
_geom_torsion_atom_site_label_1
_geom_torsion_atom_site_label_2
_geom_torsion_atom_site_label_3
_geom_torsion_atom_site_label_4
_geom_torsion
C34 N4 C32 C31 180.0(2)
C34 N4 C32 C33 1.3(2)
N4 C32 C33 C28 -179.2(2)
C31 C32 C33 C28 2.0(3)
N4 C32 C33 N3 -0.6(2)
C31 C32 C33 N3 -179.5(2)
C28 C33 N3 C34 178.0(2)
C32 C33 N3 C34 -0.3(2)
C28 C33 N3 C37 6.6(4)
C32 C33 N3 C37 -171.7(2)
C32 C33 C28 C29 0.2(3)
N3 C33 C28 C29 -177.9(2)
C32 C33 C28 C52 -172.4(2)
N3 C33 C28 C52 9.5(4)
N4 C32 C31 C30 177.6(2)
C33 C32 C31 C30 -3.8(3)
C34 N3 C37 C38 -99.7(3)
C33 N3 C37 C38 70.3(3)
C41 C42 C43 C38 -0.5(4)
C42 C43 C38 C39 -1.0(4)
C42 C43 C38 C37 176.4(2)
N3 C37 C38 C43 23.8(3)
N3 C37 C38 C39 -158.9(2)
C50 N7 C51 O9 177.4(3)
C50 N7 C51 O10 0.1(3)
C32 C31 C30 C29 3.6(4)
C49 C48 C47 C46 0.8(5)
C43 C42 C41 C40 1.3(4)
C43 C42 C41 C44 177.9(2)
C32 N4 C34 O8 175.5(2)
C32 N4 C34 N3 -1.6(3)
C35 O8 C34 N4 2.0(4)
C35 O8 C34 N3 179.0(2)
C33 N3 C34 N4 1.2(3)
C37 N3 C34 N4 173.32(19)
C33 N3 C34 O8 -176.2(2)
C37 N3 C34 O8 -4.1(3)
C47 C48 C49 C44 0.7(5)
C47 C48 C49 C50 -173.5(3)
C27 O7 C52 O6 -4.3(4)
C27 O7 C52 C28 176.3(2)
C33 C28 C52 O6 30.0(4)
C29 C28 C52 O6 -142.6(3)
C33 C28 C52 O7 -150.6(2)
C29 C28 C52 O7 36.8(3)
O10 N8 C50 N7 0.4(3)
O10 N8 C50 C49 176.6(2)
C51 N7 C50 N8 -0.3(3)
C51 N7 C50 C49 -176.5(2)
C48 C49 C50 N8 -58.7(4)
C44 C49 C50 N8 127.2(3)
C48 C49 C50 N7 117.1(3)
C44 C49 C50 N7 -57.0(4)
C48 C49 C44 C45 -1.7(4)
C50 C49 C44 C45 172.3(3)
C48 C49 C44 C41 176.1(3)
C50 C49 C44 C41 -9.9(4)
C40 C41 C44 C45 126.8(3)
C42 C41 C44 C45 -49.7(4)
C40 C41 C44 C49 -50.9(4)
C42 C41 C44 C49 132.6(3)
C42 C41 C40 C39 -0.6(4)
C44 C41 C40 C39 -177.2(3)
O9 C51 O10 N8 -177.4(3)
N7 C51 O10 N8 0.1(3)
C50 N8 O10 C51 -0.3(3)
C43 C38 C39 C40 1.7(4)
C37 C38 C39 C40 -175.7(3)
C41 C40 C39 C38 -0.9(4)
C31 C30 C29 C28 -1.4(4)
C33 C28 C29 C30 -0.5(3)
C52 C28 C29 C30 172.6(2)
C49 C44 C45 C46 1.3(5)
C41 C44 C45 C46 -176.6(3)
C44 C45 C46 C47 0.2(5)
C48 C47 C46 C45 -1.2(5)
C34 O8 C35 C36 -174.6(3)
C3 C8 N1 C9 179.8(3)
C7 C8 N1 C9 -1.2(3)
C3 C8 N1 C12 5.7(5)
C7 C8 N1 C12 -175.2(3)
C9 N2 C7 C6 -178.2(3)
C9 N2 C7 C8 0.2(3)
C5 C6 C7 N2 178.0(3)
C5 C6 C7 C8 -0.2(4)
C3 C8 C7 N2 179.9(2)
N1 C8 C7 N2 0.6(3)
C3 C8 C7 C6 -1.6(4)
N1 C8 C7 C6 179.1(2)
C24 C19 C20 C21 -1.5(5)
C16 C19 C20 C21 177.8(3)
O1 C2 O2 C1 -1.0(5)
C3 C2 O2 C1 -179.5(3)
C9 O3 C10 C11 93.9(3)
C16 C17 C18 C13 -0.4(4)
C14 C13 C18 C17 -0.3(4)
C12 C13 C18 C17 176.6(2)
C18 C17 C16 C15 1.1(4)
C18 C17 C16 C19 -174.4(2)
C20 C19 C16 C17 41.4(4)
C24 C19 C16 C17 -139.3(3)
C20 C19 C16 C15 -133.8(3)
C24 C19 C16 C15 45.4(4)
N6 O4 C26 O5 179.7(3)
N6 O4 C26 N5 -0.9(3)
C25 N5 C26 O5 -178.9(4)
C25 N5 C26 O4 1.8(3)
C22 C23 C24 C19 0.2(4)
C22 C23 C24 C25 175.9(3)
C20 C19 C24 C23 1.5(4)
C16 C19 C24 C23 -177.8(3)
C20 C19 C24 C25 -174.0(3)
C16 C19 C24 C25 6.7(4)
N1 C8 C3 C4 -179.2(3)
C7 C8 C3 C4 1.9(4)
N1 C8 C3 C2 -1.5(5)
C7 C8 C3 C2 179.6(3)
C5 C4 C3 C8 -0.4(4)
C5 C4 C3 C2 -178.5(3)
O1 C2 C3 C8 -172.0(3)
O2 C2 C3 C8 6.5(4)
O1 C2 C3 C4 5.8(5)
O2 C2 C3 C4 -175.8(3)
C7 N2 C9 O3 179.3(3)
C7 N2 C9 N1 -1.1(3)
C10 O3 C9 N2 -8.4(5)
C10 O3 C9 N1 172.0(3)
C8 N1 C9 N2 1.5(3)
C12 N1 C9 N2 176.4(2)
C8 N1 C9 O3 -178.8(2)
C12 N1 C9 O3 -3.9(4)
C18 C13 C14 C15 0.3(4)
C12 C13 C14 C15 -176.8(2)
C9 N1 C12 C13 102.2(3)
C8 N1 C12 C13 -84.5(3)
C18 C13 C12 N1 -1.5(4)
C14 C13 C12 N1 175.4(2)
C26 N5 C25 N6 -2.1(3)
C26 N5 C25 C24 174.1(3)
C23 C24 C25 N6 58.8(4)
C19 C24 C25 N6 -125.5(3)
C23 C24 C25 N5 -117.0(3)
C19 C24 C25 N5 58.7(4)
C3 C4 C5 C6 -1.5(5)
C7 C6 C5 C4 1.8(4)
N5 C25 N6 O4 1.4(3)
C24 C25 N6 O4 -174.8(3)
C26 O4 N6 C25 -0.3(3)
C13 C14 C15 C16 0.4(4)
C17 C16 C15 C14 -1.1(4)
C19 C16 C15 C14 174.4(3)
C19 C20 C21 C22 -0.2(5)
C20 C21 C22 C23 1.9(5)
C24 C23 C22 C21 -1.9(5)
C54 O12 C55 O11 5.9(8)
C54 O12 C55 C56 179.2(6)
C55 O12 C54 C53 -140.9(6)
